data_7718258
loop_
_publ_author_name
'Luginin, Maksim'
'Snetkov, Dmitry'
'Sizova, Anastasia'
'Paderina, Aleksandra'
'Sizov, Vladimir'
'Grachova, Elena'

_publ_section_title
;
 Cyclometalated Au(III) complexes with alkynylphosphine oxide ligands:
 synthesis and photophysical properties.
;
_journal_issue 7
_journal_name_full 'Dalton transactions (Cambridge, England : 2003)'
_journal_page_first 2950
_journal_page_last 2963
_journal_paper_doi 10.1039/d4dt03250k
_journal_volume 54
_journal_year 2025
_chemical_formula_moiety 'C47 H29 Au N O P'
_chemical_formula_sum 'C47 H29 Au N O P'
_chemical_formula_weight 851.65
_space_group_crystal_system monoclinic
_space_group_IT_number 14
_space_group_name_Hall '-P 2ybc'
_space_group_name_H-M_alt 'P 1 21/c 1'
_atom_sites_solution_hydrogens geom
_atom_sites_solution_primary dual
_audit_creation_date 2024-11-01
_audit_creation_method
;
Olex2 1.3
(compiled 2020.11.12 svn.r5f609507 for OlexSys, GUI svn.r6408)
;
_audit_update_record
;
2024-11-01 deposited with the CCDC.	2025-01-03 downloaded from the CCDC.
;
_cell_angle_alpha 90
_cell_angle_beta 96.3580(10)
_cell_angle_gamma 90
_cell_formula_units_Z 4
_cell_length_a 14.09660(10)
_cell_length_b 20.6876(2)
_cell_length_c 11.94570(10)
_cell_measurement_reflns_used 13938
_cell_measurement_temperature 100(2)
_cell_measurement_theta_max 70.3800
_cell_measurement_theta_min 3.1490
_cell_volume 3462.24(5)
_computing_cell_refinement 'CrysAlisPro 1.171.42.101a (Rigaku OD, 2023)'
_computing_data_collection 'CrysAlisPro 1.171.42.101a (Rigaku OD, 2023)'
_computing_data_reduction 'CrysAlisPro 1.171.42.101a (Rigaku OD, 2023)'
_computing_molecular_graphics 'Olex2 1.3 (Dolomanov et al., 2009)'
_computing_publication_material 'Olex2 1.3 (Dolomanov et al., 2009)'
_computing_structure_refinement 'SHELXL 2014/7 (Sheldrick, 2015)'
_computing_structure_solution 'SHELXT 2014/5 (Sheldrick, 2014)'
_diffrn_ambient_environment N~2~
_diffrn_ambient_temperature 100(2)
_diffrn_detector 'Hybrid Pixel Array Detector'
_diffrn_detector_area_resol_mean 10.0000
_diffrn_detector_type HyPix3000
_diffrn_measured_fraction_theta_full 0.995
_diffrn_measured_fraction_theta_max 0.995
_diffrn_measurement_details
;
List of Runs (angles in degrees, time in seconds):

  # Type    Start    End  Width  t~exp~   \w     \q     \k     \f   Frames
#--------------------------------------------------------------------------
  1  \w    -11.00  18.00   0.50    0.35    --  -38.45  96.00  15.00   58
  2  \w    -65.00 -26.00   0.50    0.35    --  -38.45  96.00  15.00   78
  3  \w     43.00  87.00   0.50    1.40    --  100.00 -96.00 -94.00   88
  4  \w     98.00 152.00   0.50    1.40    --  100.00  96.00  15.00  108
  5  \w    -51.00  -9.00   0.50    0.35    --  -38.45  32.00-150.00   84
  6  \w    -58.00 -27.00   0.50    0.35    --  -38.45  54.00  30.00   62
  7  \w    -56.00 -31.00   0.50    0.35    --  -38.45 -65.00  90.00   50
  8  \w    -55.00  -5.00   0.50    0.35    --  -38.45  43.00 -30.00  100
  9  \w     -6.00  27.00   0.50    0.35    --  -38.45  32.00-150.00   66
 10  \w   -101.00 -65.00   0.50    0.35    --  -38.45 -65.00  90.00   72
 11  \w    -99.00 -29.00   0.50    0.35    --  -38.45 -32.00-150.00  140
 12  \w    -12.00  21.00   0.50    0.35    --  -38.45  54.00  30.00   66
 13  \w    -48.00  22.00   0.50    0.35    --  -38.45  54.00-150.00  140
 14  \w      1.00  26.00   0.50    0.35    --  -38.45  43.00 -30.00   50
 15  \w     -4.00  21.00   0.50    0.35    --  -38.45  43.00   0.00   50
 16  \w    -51.00 -24.00   0.50    0.35    --  -38.45  43.00   0.00   54
 17  \w     74.00  99.00   0.50    0.35    --   38.45  32.00-120.00   50
 18  \w     36.00  61.00   0.50    0.35    --   38.45 -96.00 -94.00   50
 19  \w     26.00  63.00   0.50    0.35    --   38.45  65.00  30.00   74
 20  \w     84.00 110.00   0.50    1.40    --  100.00 -53.00 120.00   52
 21  \w     37.00  68.00   0.50    1.40    --  100.00 -53.00 120.00   62
 22  \w    111.00 137.00   0.50    1.40    --  100.00  93.00 -90.00   52
 23  \w     49.00 117.00   0.50    1.40    --  100.00-133.00 150.00  136
 24  \w     84.00 157.00   0.50    1.40    --  100.00  93.00   0.00  146
 25  \w     50.00  76.00   0.50    1.40    --  100.00 -53.00   0.00   52
 26  \w     94.00 157.00   0.50    1.40    --  100.00  77.00-180.00  126
 27  \w     32.00 129.00   0.50    1.40    --  100.00 -86.00 -90.00  194
 28  \w     67.00 108.00   0.50    1.40    --  100.00-111.00 150.00   82
 29  \w     44.00 102.00   0.50    1.40    --  100.00 -93.00 150.00  116
 30  \w     27.00  72.00   0.50    1.40    --  100.00 -93.00-120.00   90
 31  \w     85.00 111.00   0.50    1.40    --  100.00  93.00 150.00   52
 32  \w     71.00 122.00   0.50    1.40    --  100.00 -61.00 -90.00  102
 33  \w     86.00 157.00   0.50    1.40    --  100.00  30.00 -30.00  142
 34  \w     86.00 130.00   0.50    1.40    --  100.00  30.00-180.00   88
 35  \w     79.00 156.00   0.50    1.40    --  100.00  69.00 -90.00  154
 36  \w     87.00 123.00   0.50    1.40    --  100.00  22.00  60.00   72
 37  \w     40.00  65.00   0.50    1.40    --  100.00-111.00  30.00   50
 38  \w    126.00 153.00   0.50    1.40    --  100.00  93.00 150.00   54
 39  \w     44.00 104.00   0.50    1.40    --  100.00 -69.00 -90.00  120
 40  \w     86.00 147.00   0.50    1.40    --  100.00 111.00 -30.00  122
;
_diffrn_measurement_device 'four-circle diffractometer'
_diffrn_measurement_device_type 'SuperNova, Single source at offset/far, HyPix3000'
_diffrn_measurement_method '\w scans'
_diffrn_orient_matrix_type 'CrysAlisPro convention (1999,Acta A55,543-557)'
_diffrn_orient_matrix_UB_11 0.0323109000
_diffrn_orient_matrix_UB_12 0.0536330000
_diffrn_orient_matrix_UB_13 -0.0767890000
_diffrn_orient_matrix_UB_21 0.0795632000
_diffrn_orient_matrix_UB_22 -0.0444982000
_diffrn_orient_matrix_UB_23 -0.0343391000
_diffrn_orient_matrix_UB_31 -0.0687289000
_diffrn_orient_matrix_UB_32 -0.0261795000
_diffrn_orient_matrix_UB_33 -0.0988118000
_diffrn_radiation_monochromator mirror
_diffrn_radiation_probe x-ray
_diffrn_radiation_type 'Cu K\a'
_diffrn_radiation_wavelength 1.54184
_diffrn_reflns_av_R_equivalents 0.0352
_diffrn_reflns_av_unetI/netI 0.0334
_diffrn_reflns_Laue_measured_fraction_full 0.995
_diffrn_reflns_Laue_measured_fraction_max 0.995
_diffrn_reflns_limit_h_max 16
_diffrn_reflns_limit_h_min -16
_diffrn_reflns_limit_k_max 24
_diffrn_reflns_limit_k_min -24
_diffrn_reflns_limit_l_max 14
_diffrn_reflns_limit_l_min -14
_diffrn_reflns_number 19947
_diffrn_reflns_point_group_measured_fraction_full 0.995
_diffrn_reflns_point_group_measured_fraction_max 0.995
_diffrn_reflns_theta_full 67.485
_diffrn_reflns_theta_max 67.485
_diffrn_reflns_theta_min 3.154
_diffrn_source 'micro-focus sealed X-ray tube'
_diffrn_source_type 'SuperNova (Cu) X-ray Source'
_exptl_absorpt_coefficient_mu 8.723
_exptl_absorpt_correction_T_max 1.00000
_exptl_absorpt_correction_T_min 0.64978
_exptl_absorpt_correction_type multi-scan
_exptl_absorpt_process_details
;
CrysAlisPro 1.171.42.101a (Rigaku Oxford Diffraction, 2023)
Empirical absorption correction using spherical harmonics,
implemented in SCALE3 ABSPACK scaling algorithm.
;
_exptl_crystal_colour 'clear yellow'
_exptl_crystal_colour_lustre clear
_exptl_crystal_colour_primary yellow
_exptl_crystal_density_diffrn 1.634
_exptl_crystal_description prism
_exptl_crystal_F_000 1680
_exptl_crystal_size_max 0.1
_exptl_crystal_size_mid 0.08
_exptl_crystal_size_min 0.04
_refine_diff_density_max 2.563
_refine_diff_density_min -0.978
_refine_diff_density_rms 0.101
_refine_ls_extinction_method none
_refine_ls_goodness_of_fit_ref 1.040
_refine_ls_hydrogen_treatment constr
_refine_ls_matrix_type full
_refine_ls_number_parameters 430
_refine_ls_number_reflns 6209
_refine_ls_number_restraints 0
_refine_ls_restrained_S_all 1.040
_refine_ls_R_factor_all 0.0327
_refine_ls_R_factor_gt 0.0298
_refine_ls_shift/su_max 0.001
_refine_ls_shift/su_mean 0.000
_refine_ls_structure_factor_coef Fsqd
_refine_ls_weighting_details 'w=1/[\s^2^(Fo^2^)+(0.0319P)^2^+7.8814P] where P=(Fo^2^+2Fc^2^)/3'
_refine_ls_weighting_scheme calc
_refine_ls_wR_factor_gt 0.0704
_refine_ls_wR_factor_ref 0.0721
_reflns_Friedel_coverage 0.000
_reflns_number_gt 5793
_reflns_number_total 6209
_reflns_threshold_expression 'I > 2\s(I)'
_cod_data_source_file d4dt03250k3.cif
_cod_data_source_block 031-004_au6
_cod_database_code 7718258
_shelx_shelxl_version_number 2014/7
_chemical_oxdiff_formula 'C47 H29 Au N O P'
_shelx_space_group_comment
;
The symmetry employed for this shelxl refinement is uniquely defined
by the following loop, which should always be used as a source of
symmetry information in preference to the above space-group names.
They are only intended as comments.
;
_shelx_estimated_absorpt_t_max 0.722
_shelx_estimated_absorpt_t_min 0.476
_reflns_odcompleteness_completeness 98.65
_reflns_odcompleteness_iscentric 1
_reflns_odcompleteness_theta 70.93
_olex2_refinement_description
;
1. Fixed Uiso
 At 1.2 times of:
  All C(H) groups
2. Uiso/Uaniso restraints and constraints
Uanis(C20) = Uanis(C27)
Uanis(C20) = Uanis(C47) = Uanis(C42) = Uanis(C27) = Uanis(C26) = Uanis(C21)
3.a Aromatic/amide H refined with riding coordinates:
 C25(H25), C2(H2), C22(H22), C35(H35), C15(H15), C37(H37), C23(H23), C13(H13),
 C34(H34), C46(H46), C45(H45), C16(H16), C44(H44), C8(H8), C10(H10), C3(H3),
 C24(H24), C33(H33), C9(H9), C14(H14), C43(H43), C38(H38), C39(H39), C4(H4),
 C41(H41), C31(H31), C5(H5), C40(H40), C32(H32)
;
_olex2_submission_special_instructions 'No special instructions were received'
_oxdiff_exptl_absorpt_empirical_details
;
Empirical correction (ABSPACK) includes:
- Absorption correction using spherical harmonics
- Frame scaling
;
_oxdiff_exptl_absorpt_empirical_full_max 1.932
_oxdiff_exptl_absorpt_empirical_full_min 0.579

loop_
_space_group_symop_operation_xyz
'x, y, z'
'-x, y+1/2, -z+1/2'
'-x, -y, -z'
'x, -y-1/2, z-1/2'

loop_
_atom_site_label
_atom_site_type_symbol
_atom_site_fract_x
_atom_site_fract_y
_atom_site_fract_z
_atom_site_U_iso_or_equiv
_atom_site_adp_type
_atom_site_occupancy
_atom_site_site_symmetry_order
_atom_site_calc_flag
_atom_site_refinement_flags_posn
_atom_site_refinement_flags_adp
_atom_site_refinement_flags_occupancy
_atom_site_disorder_assembly
_atom_site_disorder_group
Au1 Au 0.55628(2) 0.43247(2) 0.28324(2) 0.01778(6) Uani 1 1 d . . . . .
P1 P 0.03875(6) 0.34223(5) 0.97840(8) 0.0214(2) Uani 1 1 d . . . . .
O1 O -0.05514(18) 0.36578(14) 0.9252(2) 0.0247(6) Uani 1 1 d . . . . .
N1 N 0.6409(2) 0.44159(16) 0.1607(3) 0.0204(7) Uani 1 1 d . . . . .
C7 C 0.7062(2) 0.3943(2) 0.1491(3) 0.0235(8) Uani 1 1 d . . . . .
C17 C 0.5052(3) 0.52013(18) 0.2166(3) 0.0207(7) Uani 1 1 d . . . . .
C1 C 0.6402(3) 0.35044(19) 0.3155(4) 0.0241(8) Uani 1 1 d . . . . .
C21 C 0.2920(2) 0.4448(2) 0.5880(3) 0.0216(3) Uani 1 1 d . . . . .
C27 C 0.2443(2) 0.3728(2) 0.7356(3) 0.0216(3) Uani 1 1 d . . . . .
C42 C 0.3122(2) 0.3264(2) 0.7096(3) 0.0216(3) Uani 1 1 d . . . . .
C18 C 0.4710(2) 0.42111(19) 0.4023(3) 0.0205(8) Uani 1 1 d . . . . .
C25 C 0.1663(3) 0.4796(2) 0.7016(3) 0.0245(8) Uani 1 1 d . . . . .
H25 H 0.1279 0.4719 0.7608 0.029 Uiso 1 1 calc R U . . .
C26 C 0.2339(3) 0.43191(19) 0.6767(3) 0.0216(3) Uani 1 1 d . . . . .
C28 C 0.1837(3) 0.3596(2) 0.8211(3) 0.0232(8) Uani 1 1 d . . . . .
C47 C 0.3683(2) 0.3386(2) 0.6180(3) 0.0216(3) Uani 1 1 d . . . . .
C2 C 0.6465(3) 0.3081(2) 0.4060(4) 0.0280(9) Uani 1 1 d . . . . .
H2 H 0.6030 0.3123 0.4609 0.034 Uiso 1 1 calc R U . . .
C6 C 0.7068(3) 0.3437(2) 0.2358(4) 0.0255(8) Uani 1 1 d . . . . .
C12 C 0.5550(3) 0.5393(2) 0.1255(3) 0.0227(8) Uani 1 1 d . . . . .
C22 C 0.2803(3) 0.50482(19) 0.5306(3) 0.0227(8) Uani 1 1 d . . . . .
H22 H 0.3202 0.5147 0.4738 0.027 Uiso 1 1 calc R U . . .
C35 C 0.0343(3) 0.4458(2) 1.1214(4) 0.0261(8) Uani 1 1 d . . . . .
H35 H -0.0252 0.4554 1.0794 0.031 Uiso 1 1 calc R U . . .
C11 C 0.6294(3) 0.4947(2) 0.0943(3) 0.0228(8) Uani 1 1 d . . . . .
C15 C 0.4180(3) 0.6207(2) 0.1983(4) 0.0298(9) Uani 1 1 d . . . . .
H15 H 0.3716 0.6489 0.2235 0.036 Uiso 1 1 calc R U . . .
C37 C -0.0030(3) 0.2406(2) 1.1142(4) 0.0291(9) Uani 1 1 d . . . . .
H37 H -0.0206 0.2731 1.1642 0.035 Uiso 1 1 calc R U . . .
C23 C 0.2133(3) 0.5487(2) 0.5547(4) 0.0271(8) Uani 1 1 d . . . . .
H23 H 0.2052 0.5878 0.5130 0.033 Uiso 1 1 calc R U . . .
C13 C 0.5357(3) 0.5981(2) 0.0725(4) 0.0274(9) Uani 1 1 d . . . . .
H13 H 0.5696 0.6106 0.0116 0.033 Uiso 1 1 calc R U . . .
C34 C 0.0728(3) 0.4881(2) 1.2045(4) 0.0305(9) Uani 1 1 d . . . . .
H34 H 0.0401 0.5269 1.2184 0.037 Uiso 1 1 calc R U . . .
C46 C 0.4334(3) 0.2897(2) 0.5922(3) 0.0247(8) Uani 1 1 d . . . . .
H46 H 0.4697 0.2960 0.5307 0.030 Uiso 1 1 calc R U . . .
C29 C 0.1292(3) 0.3494(2) 0.8891(3) 0.0254(8) Uani 1 1 d . . . . .
C36 C 0.0381(3) 0.2585(2) 1.0172(3) 0.0234(8) Uani 1 1 d . . . . .
C45 C 0.4452(3) 0.2340(2) 0.6532(4) 0.0269(8) Uani 1 1 d . . . . .
H45 H 0.4891 0.2023 0.6335 0.032 Uiso 1 1 calc R U . . .
C19 C 0.4196(3) 0.41109(19) 0.4735(3) 0.0208(8) Uani 1 1 d . . . . .
C16 C 0.4366(3) 0.5613(2) 0.2514(4) 0.0243(8) Uani 1 1 d . . . . .
H16 H 0.4020 0.5489 0.3118 0.029 Uiso 1 1 calc R U . . .
C30 C 0.0827(3) 0.3893(2) 1.0994(3) 0.0234(8) Uani 1 1 d . . . . .
C44 C 0.3925(3) 0.2233(2) 0.7455(4) 0.0263(8) Uani 1 1 d . . . . .
H44 H 0.4031 0.1851 0.7895 0.032 Uiso 1 1 calc R U . . .
C8 C 0.7656(3) 0.3999(2) 0.0645(4) 0.0274(9) Uani 1 1 d . . . . .
H8 H 0.8122 0.3679 0.0545 0.033 Uiso 1 1 calc R U . . .
C10 C 0.6883(3) 0.5015(2) 0.0084(3) 0.0270(9) Uani 1 1 d . . . . .
H10 H 0.6823 0.5384 -0.0394 0.032 Uiso 1 1 calc R U . . .
C3 C 0.7153(3) 0.2597(2) 0.4180(4) 0.0351(10) Uani 1 1 d . . . . .
H3 H 0.7191 0.2317 0.4814 0.042 Uiso 1 1 calc R U . . .
C24 C 0.1554(3) 0.5355(2) 0.6429(4) 0.0257(8) Uani 1 1 d . . . . .
H24 H 0.1091 0.5662 0.6604 0.031 Uiso 1 1 calc R U . . .
C33 C 0.1582(3) 0.4739(2) 1.2665(4) 0.0346(10) Uani 1 1 d . . . . .
H33 H 0.1848 0.5032 1.3227 0.042 Uiso 1 1 calc R U . . .
C9 C 0.7549(3) 0.4547(2) -0.0067(4) 0.0303(9) Uani 1 1 d . . . . .
H9 H 0.7943 0.4592 -0.0658 0.036 Uiso 1 1 calc R U . . .
C14 C 0.4673(3) 0.6386(2) 0.1084(4) 0.0308(9) Uani 1 1 d . . . . .
H14 H 0.4538 0.6788 0.0716 0.037 Uiso 1 1 calc R U . . .
C43 C 0.3263(3) 0.2677(2) 0.7715(4) 0.0264(8) Uani 1 1 d . . . . .
H43 H 0.2893 0.2592 0.8317 0.032 Uiso 1 1 calc R U . . .
C38 C -0.0183(3) 0.1762(2) 1.1379(4) 0.0327(10) Uani 1 1 d . . . . .
H38 H -0.0469 0.1645 1.2034 0.039 Uiso 1 1 calc R U . . .
C39 C 0.0082(3) 0.1291(2) 1.0656(4) 0.0363(10) Uani 1 1 d . . . . .
H39 H -0.0027 0.0849 1.0813 0.044 Uiso 1 1 calc R U . . .
C4 C 0.7783(3) 0.2520(2) 0.3374(4) 0.0365(11) Uani 1 1 d . . . . .
H4 H 0.8240 0.2181 0.3444 0.044 Uiso 1 1 calc R U . . .
C41 C 0.0654(3) 0.2104(2) 0.9462(4) 0.0322(9) Uani 1 1 d . . . . .
H41 H 0.0942 0.2218 0.8808 0.039 Uiso 1 1 calc R U . . .
C31 C 0.1691(3) 0.3745(2) 1.1636(4) 0.0309(9) Uani 1 1 d . . . . .
H31 H 0.2022 0.3358 1.1498 0.037 Uiso 1 1 calc R U . . .
C5 C 0.7741(3) 0.2941(2) 0.2472(4) 0.0324(9) Uani 1 1 d . . . . .
H5 H 0.8175 0.2891 0.1923 0.039 Uiso 1 1 calc R U . . .
C40 C 0.0506(3) 0.1459(2) 0.9702(4) 0.0358(10) Uani 1 1 d . . . . .
H40 H 0.0695 0.1132 0.9215 0.043 Uiso 1 1 calc R U . . .
C32 C 0.2061(3) 0.4167(3) 1.2475(4) 0.0370(11) Uani 1 1 d . . . . .
H32 H 0.2643 0.4066 1.2920 0.044 Uiso 1 1 calc R U . . .
C20 C 0.3593(2) 0.3999(2) 0.5581(3) 0.0216(3) Uani 1 1 d . . . . .

loop_
_atom_site_aniso_label
_atom_site_aniso_U_11
_atom_site_aniso_U_22
_atom_site_aniso_U_33
_atom_site_aniso_U_23
_atom_site_aniso_U_13
_atom_site_aniso_U_12
Au1 0.01308(9) 0.01786(9) 0.02297(10) 0.00066(6) 0.00451(6) -0.00027(5)
P1 0.0165(4) 0.0254(5) 0.0229(5) -0.0004(4) 0.0056(3) 0.0001(4)
O1 0.0165(12) 0.0286(15) 0.0289(14) -0.0005(12) 0.0020(10) 0.0000(11)
N1 0.0136(14) 0.0233(16) 0.0246(17) -0.0030(13) 0.0040(12) -0.0026(12)
C7 0.0129(16) 0.028(2) 0.029(2) -0.0074(17) 0.0023(14) -0.0040(15)
C17 0.0180(16) 0.0181(18) 0.0251(19) 0.0019(15) -0.0010(14) -0.0013(14)
C1 0.0162(17) 0.0184(19) 0.038(2) -0.0002(17) 0.0022(15) -0.0010(15)
C21 0.0137(6) 0.0283(8) 0.0229(8) -0.0058(6) 0.0026(6) -0.0019(6)
C27 0.0137(6) 0.0283(8) 0.0229(8) -0.0058(6) 0.0026(6) -0.0019(6)
C42 0.0137(6) 0.0283(8) 0.0229(8) -0.0058(6) 0.0026(6) -0.0019(6)
C18 0.0132(16) 0.0210(19) 0.027(2) 0.0016(15) 0.0014(15) -0.0018(14)
C25 0.0155(16) 0.030(2) 0.028(2) -0.0032(17) 0.0028(14) -0.0010(16)
C26 0.0137(6) 0.0283(8) 0.0229(8) -0.0058(6) 0.0026(6) -0.0019(6)
C28 0.0193(17) 0.025(2) 0.026(2) -0.0030(16) 0.0025(15) -0.0001(15)
C47 0.0137(6) 0.0283(8) 0.0229(8) -0.0058(6) 0.0026(6) -0.0019(6)
C2 0.0189(17) 0.024(2) 0.042(2) 0.0075(18) 0.0076(16) -0.0032(16)
C6 0.0184(17) 0.023(2) 0.035(2) -0.0034(17) 0.0003(15) -0.0002(15)
C12 0.0171(17) 0.024(2) 0.027(2) -0.0026(16) 0.0015(14) -0.0031(15)
C22 0.0205(17) 0.0221(19) 0.0253(19) -0.0008(16) 0.0017(14) -0.0033(15)
C35 0.0208(18) 0.031(2) 0.028(2) -0.0014(17) 0.0080(15) -0.0020(16)
C11 0.0163(16) 0.028(2) 0.0236(19) -0.0026(16) 0.0013(14) -0.0046(15)
C15 0.0254(19) 0.026(2) 0.037(2) -0.0003(18) 0.0015(17) 0.0051(17)
C37 0.0233(19) 0.037(2) 0.027(2) 0.0024(18) 0.0050(16) 0.0003(17)
C23 0.0238(19) 0.023(2) 0.033(2) 0.0000(17) -0.0020(16) -0.0016(16)
C13 0.0260(19) 0.029(2) 0.026(2) 0.0048(17) 0.0000(16) -0.0056(17)
C34 0.029(2) 0.033(2) 0.032(2) -0.0054(19) 0.0113(17) -0.0022(18)
C46 0.0210(17) 0.025(2) 0.030(2) -0.0007(17) 0.0099(15) 0.0026(16)
C29 0.0201(18) 0.028(2) 0.029(2) -0.0007(17) 0.0057(16) -0.0008(16)
C36 0.0165(16) 0.027(2) 0.027(2) -0.0002(17) 0.0028(14) 0.0007(15)
C45 0.0252(19) 0.0205(19) 0.035(2) -0.0007(17) 0.0060(16) 0.0041(16)
C19 0.0198(17) 0.0188(18) 0.0234(19) -0.0013(15) 0.0012(15) 0.0000(15)
C16 0.0226(18) 0.023(2) 0.027(2) 0.0018(16) 0.0036(15) 0.0007(15)
C30 0.0201(17) 0.029(2) 0.0222(19) 0.0014(16) 0.0060(14) -0.0031(16)
C44 0.0260(19) 0.0211(19) 0.032(2) 0.0057(17) 0.0034(16) 0.0004(16)
C8 0.0164(17) 0.029(2) 0.037(2) -0.0062(18) 0.0045(16) -0.0004(16)
C10 0.0232(18) 0.035(2) 0.023(2) 0.0017(17) 0.0048(15) -0.0090(17)
C3 0.0216(19) 0.026(2) 0.056(3) 0.008(2) -0.0011(19) -0.0004(17)
C24 0.0173(17) 0.026(2) 0.034(2) -0.0064(17) 0.0007(15) 0.0026(15)
C33 0.037(2) 0.040(3) 0.027(2) -0.0037(19) 0.0011(18) -0.009(2)
C9 0.0227(19) 0.041(2) 0.028(2) -0.0019(19) 0.0070(16) -0.0091(18)
C14 0.030(2) 0.024(2) 0.038(2) 0.0071(18) -0.0019(17) -0.0006(17)
C43 0.0240(19) 0.026(2) 0.030(2) 0.0022(17) 0.0073(16) -0.0049(17)
C38 0.027(2) 0.037(2) 0.033(2) 0.0082(19) 0.0003(17) -0.0050(18)
C39 0.030(2) 0.028(2) 0.049(3) 0.007(2) -0.0045(19) 0.0000(18)
C4 0.023(2) 0.025(2) 0.061(3) 0.004(2) -0.0001(19) 0.0068(17)
C41 0.031(2) 0.035(2) 0.032(2) -0.0026(19) 0.0079(17) 0.0003(18)
C31 0.026(2) 0.038(2) 0.028(2) 0.0018(19) 0.0006(16) 0.0055(18)
C5 0.0193(18) 0.032(2) 0.047(3) -0.006(2) 0.0069(17) 0.0000(17)
C40 0.031(2) 0.028(2) 0.049(3) -0.007(2) 0.0046(19) 0.0042(18)
C32 0.026(2) 0.051(3) 0.031(2) 0.000(2) -0.0059(18) -0.004(2)
C20 0.0137(6) 0.0283(8) 0.0229(8) -0.0058(6) 0.0026(6) -0.0019(6)

loop_
_atom_type_symbol
_atom_type_description
_atom_type_scat_dispersion_real
_atom_type_scat_dispersion_imag
_atom_type_scat_source
C C 0.0181 0.0091 'International Tables Vol C Tables 4.2.6.8 and 6.1.1.4'
H H 0.0000 0.0000 'International Tables Vol C Tables 4.2.6.8 and 6.1.1.4'
Au Au -4.4197 7.2980 'International Tables Vol C Tables 4.2.6.8 and 6.1.1.4'
N N 0.0311 0.0180 'International Tables Vol C Tables 4.2.6.8 and 6.1.1.4'
O O 0.0492 0.0322 'International Tables Vol C Tables 4.2.6.8 and 6.1.1.4'
P P 0.2955 0.4335 'International Tables Vol C Tables 4.2.6.8 and 6.1.1.4'

loop_
_geom_angle_atom_site_label_1
_geom_angle_atom_site_label_2
_geom_angle_atom_site_label_3
_geom_angle
_geom_angle_site_symmetry_1
_geom_angle_site_symmetry_3
_geom_angle_publ_flag
N1 Au1 C17 81.17(14) . . ?
N1 Au1 C1 80.73(15) . . ?
C17 Au1 C1 161.65(15) . . ?
C18 Au1 N1 178.33(14) . . ?
C18 Au1 C17 99.62(15) . . ?
C18 Au1 C1 98.56(16) . . ?
O1 P1 C29 112.64(18) . . ?
O1 P1 C36 113.43(17) . . ?
O1 P1 C30 112.22(18) . . ?
C29 P1 C36 105.23(19) . . ?
C29 P1 C30 103.57(19) . . ?
C36 P1 C30 109.05(19) . . ?
C7 N1 Au1 118.2(3) . . ?
C11 N1 Au1 117.6(3) . . ?
C11 N1 C7 124.2(3) . . ?
N1 C7 C6 113.0(3) . . ?
N1 C7 C8 118.9(4) . . ?
C8 C7 C6 128.0(4) . . ?
C12 C17 Au1 111.0(3) . . ?
C16 C17 Au1 130.2(3) . . ?
C16 C17 C12 118.7(4) . . ?
C2 C1 Au1 130.2(3) . . ?
C2 C1 C6 118.2(4) . . ?
C6 C1 Au1 111.2(3) . . ?
C22 C21 C26 118.3(3) . . ?
C20 C21 C26 121.5(4) . . ?
C20 C21 C22 120.2(4) . . ?
C42 C27 C28 120.1(4) . . ?
C26 C27 C42 121.0(3) . . ?
C26 C27 C28 119.0(3) . . ?
C27 C42 C47 119.3(4) . . ?
C27 C42 C43 121.6(3) . . ?
C43 C42 C47 119.1(3) . . ?
C19 C18 Au1 176.8(4) . . ?
C26 C25 H25 119.2 . . ?
C24 C25 H25 119.2 . . ?
C24 C25 C26 121.6(4) . . ?
C27 C26 C21 119.5(3) . . ?
C27 C26 C25 122.1(4) . . ?
C25 C26 C21 118.4(4) . . ?
C29 C28 C27 176.9(4) . . ?
C42 C47 C20 120.0(3) . . ?
C46 C47 C42 117.5(4) . . ?
C46 C47 C20 122.5(3) . . ?
C1 C2 H2 119.4 . . ?
C1 C2 C3 121.2(4) . . ?
C3 C2 H2 119.4 . . ?
C1 C6 C7 116.8(3) . . ?
C5 C6 C7 122.9(4) . . ?
C5 C6 C1 120.1(4) . . ?
C17 C12 C11 116.5(4) . . ?
C13 C12 C17 120.6(4) . . ?
C13 C12 C11 122.9(4) . . ?
C21 C22 H22 119.1 . . ?
C23 C22 C21 121.8(4) . . ?
C23 C22 H22 119.1 . . ?
C34 C35 H35 119.9 . . ?
C34 C35 C30 120.3(4) . . ?
C30 C35 H35 119.9 . . ?
N1 C11 C12 113.6(3) . . ?
N1 C11 C10 118.1(4) . . ?
C10 C11 C12 128.3(4) . . ?
C16 C15 H15 120.0 . . ?
C16 C15 C14 120.0(4) . . ?
C14 C15 H15 120.0 . . ?
C36 C37 H37 119.6 . . ?
C38 C37 H37 119.6 . . ?
C38 C37 C36 120.7(4) . . ?
C22 C23 H23 120.2 . . ?
C22 C23 C24 119.7(4) . . ?
C24 C23 H23 120.2 . . ?
C12 C13 H13 120.0 . . ?
C14 C13 C12 120.0(4) . . ?
C14 C13 H13 120.0 . . ?
C35 C34 H34 120.0 . . ?
C33 C34 C35 120.0(4) . . ?
C33 C34 H34 120.0 . . ?
C47 C46 H46 119.0 . . ?
C45 C46 C47 121.9(4) . . ?
C45 C46 H46 119.0 . . ?
C28 C29 P1 172.0(4) . . ?
C37 C36 P1 118.9(3) . . ?
C41 C36 P1 121.6(3) . . ?
C41 C36 C37 118.9(4) . . ?
C46 C45 H45 119.8 . . ?
C46 C45 C44 120.4(4) . . ?
C44 C45 H45 119.8 . . ?
C18 C19 C20 179.4(5) . . ?
C17 C16 C15 120.6(4) . . ?
C17 C16 H16 119.7 . . ?
C15 C16 H16 119.7 . . ?
C35 C30 P1 118.3(3) . . ?
C35 C30 C31 119.6(4) . . ?
C31 C30 P1 121.6(3) . . ?
C45 C44 H44 120.0 . . ?
C43 C44 C45 120.1(4) . . ?
C43 C44 H44 120.0 . . ?
C7 C8 H8 120.9 . . ?
C7 C8 C9 118.2(4) . . ?
C9 C8 H8 120.9 . . ?
C11 C10 H10 120.2 . . ?
C9 C10 C11 119.6(4) . . ?
C9 C10 H10 120.2 . . ?
C2 C3 H3 119.9 . . ?
C4 C3 C2 120.2(4) . . ?
C4 C3 H3 119.9 . . ?
C25 C24 C23 120.2(4) . . ?
C25 C24 H24 119.9 . . ?
C23 C24 H24 119.9 . . ?
C34 C33 H33 119.8 . . ?
C34 C33 C32 120.3(4) . . ?
C32 C33 H33 119.8 . . ?
C8 C9 H9 119.5 . . ?
C10 C9 C8 121.0(4) . . ?
C10 C9 H9 119.5 . . ?
C15 C14 H14 119.9 . . ?
C13 C14 C15 120.2(4) . . ?
C13 C14 H14 119.9 . . ?
C42 C43 H43 119.6 . . ?
C44 C43 C42 120.9(4) . . ?
C44 C43 H43 119.6 . . ?
C37 C38 H38 120.2 . . ?
C39 C38 C37 119.5(4) . . ?
C39 C38 H38 120.2 . . ?
C38 C39 H39 119.7 . . ?
C38 C39 C40 120.5(4) . . ?
C40 C39 H39 119.7 . . ?
C3 C4 H4 120.2 . . ?
C5 C4 C3 119.6(4) . . ?
C5 C4 H4 120.2 . . ?
C36 C41 H41 119.8 . . ?
C40 C41 C36 120.4(4) . . ?
C40 C41 H41 119.8 . . ?
C30 C31 H31 120.2 . . ?
C32 C31 C30 119.5(4) . . ?
C32 C31 H31 120.2 . . ?
C6 C5 H5 119.7 . . ?
C4 C5 C6 120.6(4) . . ?
C4 C5 H5 119.7 . . ?
C39 C40 H40 120.0 . . ?
C41 C40 C39 119.9(4) . . ?
C41 C40 H40 120.0 . . ?
C33 C32 H32 119.9 . . ?
C31 C32 C33 120.2(4) . . ?
C31 C32 H32 119.9 . . ?
C21 C20 C47 118.5(3) . . ?
C21 C20 C19 123.5(4) . . ?
C19 C20 C47 118.0(3) . . ?

loop_
_geom_bond_atom_site_label_1
_geom_bond_atom_site_label_2
_geom_bond_distance
_geom_bond_site_symmetry_2
_geom_bond_publ_flag
Au1 N1 1.997(3) . ?
Au1 C17 2.077(4) . ?
Au1 C1 2.080(4) . ?
Au1 C18 1.975(4) . ?
P1 O1 1.485(3) . ?
P1 C29 1.758(4) . ?
P1 C36 1.794(4) . ?
P1 C30 1.795(4) . ?
N1 C7 1.360(5) . ?
N1 C11 1.355(5) . ?
C7 C6 1.472(6) . ?
C7 C8 1.388(6) . ?
C17 C12 1.416(6) . ?
C17 C16 1.386(6) . ?
C1 C2 1.387(6) . ?
C1 C6 1.415(6) . ?
C21 C26 1.435(5) . ?
C21 C22 1.419(6) . ?
C21 C20 1.402(5) . ?
C27 C42 1.414(5) . ?
C27 C26 1.410(6) . ?
C27 C28 1.429(5) . ?
C42 C47 1.441(5) . ?
C42 C43 1.425(6) . ?
C18 C19 1.196(6) . ?
C25 H25 0.9500 . ?
C25 C26 1.425(5) . ?
C25 C24 1.354(6) . ?
C28 C29 1.196(6) . ?
C47 C46 1.423(5) . ?
C47 C20 1.454(6) . ?
C2 H2 0.9500 . ?
C2 C3 1.390(6) . ?
C6 C5 1.395(6) . ?
C12 C11 1.476(5) . ?
C12 C13 1.384(6) . ?
C22 H22 0.9500 . ?
C22 C23 1.362(6) . ?
C35 H35 0.9500 . ?
C35 C34 1.387(6) . ?
C35 C30 1.393(6) . ?
C11 C10 1.396(5) . ?
C15 H15 0.9500 . ?
C15 C16 1.393(6) . ?
C15 C14 1.393(6) . ?
C37 H37 0.9500 . ?
C37 C36 1.401(6) . ?
C37 C38 1.384(7) . ?
C23 H23 0.9500 . ?
C23 C24 1.429(6) . ?
C13 H13 0.9500 . ?
C13 C14 1.382(6) . ?
C34 H34 0.9500 . ?
C34 C33 1.374(6) . ?
C46 H46 0.9500 . ?
C46 C45 1.362(6) . ?
C36 C41 1.389(6) . ?
C45 H45 0.9500 . ?
C45 C44 1.414(6) . ?
C19 C20 1.410(5) . ?
C16 H16 0.9500 . ?
C30 C31 1.400(6) . ?
C44 H44 0.9500 . ?
C44 C43 1.370(6) . ?
C8 H8 0.9500 . ?
C8 C9 1.414(6) . ?
C10 H10 0.9500 . ?
C10 C9 1.375(6) . ?
C3 H3 0.9500 . ?
C3 C4 1.389(7) . ?
C24 H24 0.9500 . ?
C33 H33 0.9500 . ?
C33 C32 1.394(7) . ?
C9 H9 0.9500 . ?
C14 H14 0.9500 . ?
C43 H43 0.9500 . ?
C38 H38 0.9500 . ?
C38 C39 1.380(7) . ?
C39 H39 0.9500 . ?
C39 C40 1.388(7) . ?
C4 H4 0.9500 . ?
C4 C5 1.381(7) . ?
C41 H41 0.9500 . ?
C41 C40 1.385(7) . ?
C31 H31 0.9500 . ?
C31 C32 1.387(7) . ?
C5 H5 0.9500 . ?
C40 H40 0.9500 . ?
C32 H32 0.9500 . ?

loop_
_geom_torsion_atom_site_label_1
_geom_torsion_atom_site_label_2
_geom_torsion_atom_site_label_3
_geom_torsion_atom_site_label_4
_geom_torsion
_geom_torsion_site_symmetry_1
_geom_torsion_site_symmetry_2
_geom_torsion_site_symmetry_3
_geom_torsion_site_symmetry_4
_geom_torsion_publ_flag
Au1 N1 C7 C6 -2.9(4) . . . . ?
Au1 N1 C7 C8 -180.0(3) . . . . ?
Au1 N1 C11 C12 1.0(4) . . . . ?
Au1 N1 C11 C10 180.0(3) . . . . ?
Au1 C17 C12 C11 1.2(4) . . . . ?
Au1 C17 C12 C13 -176.5(3) . . . . ?
Au1 C17 C16 C15 175.4(3) . . . . ?
Au1 C1 C2 C3 -172.8(3) . . . . ?
Au1 C1 C6 C7 1.0(4) . . . . ?
Au1 C1 C6 C5 175.7(3) . . . . ?
P1 C36 C41 C40 -170.2(3) . . . . ?
P1 C30 C31 C32 171.9(3) . . . . ?
O1 P1 C36 C37 -76.9(3) . . . . ?
O1 P1 C36 C41 94.3(4) . . . . ?
O1 P1 C30 C35 -8.7(4) . . . . ?
O1 P1 C30 C31 178.6(3) . . . . ?
N1 C7 C6 C1 1.1(5) . . . . ?
N1 C7 C6 C5 -173.5(4) . . . . ?
N1 C7 C8 C9 -0.4(6) . . . . ?
N1 C11 C10 C9 0.4(6) . . . . ?
C7 N1 C11 C12 -179.0(3) . . . . ?
C7 N1 C11 C10 0.0(5) . . . . ?
C7 C6 C5 C4 172.7(4) . . . . ?
C7 C8 C9 C10 0.8(6) . . . . ?
C17 C12 C11 N1 -1.5(5) . . . . ?
C17 C12 C11 C10 179.7(4) . . . . ?
C17 C12 C13 C14 -0.2(6) . . . . ?
C1 C2 C3 C4 -1.2(7) . . . . ?
C1 C6 C5 C4 -1.7(6) . . . . ?
C21 C22 C23 C24 2.5(6) . . . . ?
C27 C42 C47 C46 -177.8(3) . . . . ?
C27 C42 C47 C20 4.0(5) . . . . ?
C27 C42 C43 C44 -179.9(4) . . . . ?
C42 C27 C26 C21 1.0(5) . . . . ?
C42 C27 C26 C25 -179.7(3) . . . . ?
C42 C47 C46 C45 -2.0(6) . . . . ?
C42 C47 C20 C21 -3.0(5) . . . . ?
C42 C47 C20 C19 176.4(3) . . . . ?
C26 C21 C22 C23 -2.6(6) . . . . ?
C26 C21 C20 C47 1.0(5) . . . . ?
C26 C21 C20 C19 -178.4(3) . . . . ?
C26 C27 C42 C47 -3.0(5) . . . . ?
C26 C27 C42 C43 177.3(4) . . . . ?
C26 C25 C24 C23 -1.0(6) . . . . ?
C28 C27 C42 C47 175.8(3) . . . . ?
C28 C27 C42 C43 -3.9(5) . . . . ?
C28 C27 C26 C21 -177.9(3) . . . . ?
C28 C27 C26 C25 1.5(5) . . . . ?
C47 C42 C43 C44 0.4(6) . . . . ?
C47 C46 C45 C44 -0.2(6) . . . . ?
C2 C1 C6 C7 -172.3(4) . . . . ?
C2 C1 C6 C5 2.4(6) . . . . ?
C2 C3 C4 C5 1.9(7) . . . . ?
C6 C7 C8 C9 -177.0(4) . . . . ?
C6 C1 C2 C3 -0.9(6) . . . . ?
C12 C17 C16 C15 -0.8(6) . . . . ?
C12 C11 C10 C9 179.2(4) . . . . ?
C12 C13 C14 C15 0.5(6) . . . . ?
C22 C21 C26 C27 -179.7(3) . . . . ?
C22 C21 C26 C25 0.9(5) . . . . ?
C22 C21 C20 C47 -179.2(3) . . . . ?
C22 C21 C20 C19 1.4(6) . . . . ?
C22 C23 C24 C25 -0.7(6) . . . . ?
C35 C34 C33 C32 -0.8(7) . . . . ?
C35 C30 C31 C32 -0.8(6) . . . . ?
C11 N1 C7 C6 177.1(3) . . . . ?
C11 N1 C7 C8 0.0(6) . . . . ?
C11 C12 C13 C14 -177.8(4) . . . . ?
C11 C10 C9 C8 -0.8(6) . . . . ?
C37 C36 C41 C40 1.0(6) . . . . ?
C37 C38 C39 C40 0.5(7) . . . . ?
C13 C12 C11 N1 176.2(4) . . . . ?
C13 C12 C11 C10 -2.6(6) . . . . ?
C34 C35 C30 P1 -171.2(3) . . . . ?
C34 C35 C30 C31 1.7(6) . . . . ?
C34 C33 C32 C31 1.7(7) . . . . ?
C46 C47 C20 C21 178.9(4) . . . . ?
C46 C47 C20 C19 -1.7(5) . . . . ?
C46 C45 C44 C43 2.6(6) . . . . ?
C29 P1 C36 C37 159.6(3) . . . . ?
C29 P1 C36 C41 -29.3(4) . . . . ?
C29 P1 C30 C35 113.1(3) . . . . ?
C29 P1 C30 C31 -59.6(4) . . . . ?
C36 P1 C30 C35 -135.2(3) . . . . ?
C36 P1 C30 C31 52.0(4) . . . . ?
C36 C37 C38 C39 0.7(6) . . . . ?
C36 C41 C40 C39 0.2(7) . . . . ?
C45 C44 C43 C42 -2.7(6) . . . . ?
C16 C17 C12 C11 178.0(3) . . . . ?
C16 C17 C12 C13 0.4(6) . . . . ?
C16 C15 C14 C13 -0.9(6) . . . . ?
C30 P1 C36 C37 49.0(4) . . . . ?
C30 P1 C36 C41 -139.8(3) . . . . ?
C30 C35 C34 C33 -1.0(6) . . . . ?
C30 C31 C32 C33 -0.9(7) . . . . ?
C8 C7 C6 C1 177.9(4) . . . . ?
C8 C7 C6 C5 3.3(7) . . . . ?
C3 C4 C5 C6 -0.5(7) . . . . ?
C24 C25 C26 C21 0.8(6) . . . . ?
C24 C25 C26 C27 -178.5(4) . . . . ?
C14 C15 C16 C17 1.1(6) . . . . ?
C43 C42 C47 C46 1.9(5) . . . . ?
C43 C42 C47 C20 -176.3(3) . . . . ?
C38 C37 C36 P1 170.0(3) . . . . ?
C38 C37 C36 C41 -1.4(6) . . . . ?
C38 C39 C40 C41 -0.9(7) . . . . ?
C20 C21 C26 C27 0.1(5) . . . . ?
C20 C21 C26 C25 -179.3(3) . . . . ?
C20 C21 C22 C23 177.6(4) . . . . ?
C20 C47 C46 C45 176.1(4) . . . . ?
